data_7230585
loop_
_publ_author_name
'Arivazhagan, C.'
'Malakar, Partha'
'Jagan, R.'
'Prasad, Edamana'
'Ghosh, Sundargopal'

_publ_section_title
;
 Dimesitylboryl-functionalised cyanostilbene derivatives of phenothiazine:
 distinctive polymorphism-dependent emission and mechanofluorochromism
;
_journal_issue 23
_journal_name_full CrystEngComm
_journal_page_first 3162
_journal_paper_doi 10.1039/C8CE00250A
_journal_volume 20
_journal_year 2018
_chemical_formula_sum 'C23 H17 Br N2 S'
_chemical_formula_weight 433.35
_space_group_crystal_system monoclinic
_space_group_IT_number 14
_space_group_name_Hall '-P 2yn'
_space_group_name_H-M_alt 'P 1 21/n 1'
_symmetry_space_group_name_Hall '-P 2yn'
_symmetry_space_group_name_H-M 'P 1 21/n 1'
_atom_sites_solution_hydrogens geom
_audit_creation_method SHELXL-2014/7
_audit_update_record
;
2018-05-01 deposited with the CCDC.
2018-05-09 downloaded from the CCDC.
;
_cell_angle_alpha 90
_cell_angle_beta 108.5420(10)
_cell_angle_gamma 90
_cell_formula_units_Z 4
_cell_length_a 10.5728(2)
_cell_length_b 13.7128(3)
_cell_length_c 13.8757(3)
_cell_measurement_reflns_used 9975
_cell_measurement_temperature 293(2)
_cell_measurement_theta_max 30.39
_cell_measurement_theta_min 2.97
_cell_volume 1907.31(7)
_computing_cell_refinement 'APEX2/SAINT (Bruker, 2012)'
_computing_data_collection 'APEX2(Bruker, 2012)'
_computing_data_reduction 'SAINT/XPREP (Bruker, 2012)'
_computing_molecular_graphics 'ORTEP3 (Farrugia, 1997) and Mercury (Bruno et al., 2002)'
_computing_publication_material 'SHELXL-2014/7 (Sheldrick, 2015)'
_computing_structure_refinement 'SHELXL-2014/7 (Sheldrick, 2015)'
_computing_structure_solution 'SHELXT-2014/7 (Sheldrick, 2015)'
_diffrn_ambient_temperature 293(2)
_diffrn_measured_fraction_theta_full 0.997
_diffrn_measured_fraction_theta_max 0.997
_diffrn_measurement_device_type 'Bruker kappa apex2 CCD Diffractometer'
_diffrn_measurement_method '\w and \f scan'
_diffrn_radiation_type MoK\a
_diffrn_radiation_wavelength 0.71073
_diffrn_reflns_av_R_equivalents 0.0668
_diffrn_reflns_av_unetI/netI 0.0331
_diffrn_reflns_Laue_measured_fraction_full 0.997
_diffrn_reflns_Laue_measured_fraction_max 0.997
_diffrn_reflns_limit_h_max 12
_diffrn_reflns_limit_h_min -12
_diffrn_reflns_limit_k_max 16
_diffrn_reflns_limit_k_min -16
_diffrn_reflns_limit_l_max 16
_diffrn_reflns_limit_l_min -16
_diffrn_reflns_number 31753
_diffrn_reflns_point_group_measured_fraction_full 0.997
_diffrn_reflns_point_group_measured_fraction_max 0.997
_diffrn_reflns_theta_full 25.000
_diffrn_reflns_theta_max 25.000
_diffrn_reflns_theta_min 2.920
_exptl_absorpt_coefficient_mu 2.275
_exptl_absorpt_correction_T_max 0.804
_exptl_absorpt_correction_T_min 0.727
_exptl_absorpt_correction_type multi-scan
_exptl_absorpt_process_details 'SADABS (Bruker, 2012)'
_exptl_crystal_colour red
_exptl_crystal_density_diffrn 1.509
_exptl_crystal_description block
_exptl_crystal_F_000 880
_exptl_crystal_size_max 0.150
_exptl_crystal_size_mid 0.150
_exptl_crystal_size_min 0.100
_refine_diff_density_max 0.668
_refine_diff_density_min -0.541
_refine_diff_density_rms 0.072
_refine_ls_extinction_method none
_refine_ls_goodness_of_fit_ref 1.132
_refine_ls_hydrogen_treatment constr
_refine_ls_matrix_type full
_refine_ls_number_parameters 244
_refine_ls_number_reflns 3348
_refine_ls_number_restraints 0
_refine_ls_restrained_S_all 1.132
_refine_ls_R_factor_all 0.0913
_refine_ls_R_factor_gt 0.0505
_refine_ls_shift/su_max 0.001
_refine_ls_shift/su_mean 0.000
_refine_ls_structure_factor_coef Fsqd
_refine_ls_weighting_details 'w=1/[\s^2^(Fo^2^)+(0.0273P)^2^+5.2779P] where P=(Fo^2^+2Fc^2^)/3'
_refine_ls_weighting_scheme calc
_refine_ls_wR_factor_gt 0.1025
_refine_ls_wR_factor_ref 0.1335
_reflns_Friedel_coverage 0.000
_reflns_number_gt 2283
_reflns_number_total 3348
_reflns_threshold_expression 'I > 2\s(I)'
_cod_data_source_file c8ce00250a3.cif
_cod_data_source_block shelx_CCDC1
_cod_depositor_comments 'Adding full bibliography for 7230584--7230586.cif.'
_cod_database_code 7230585
_shelx_shelxl_version_number 2014/7
_shelx_space_group_comment
;
The symmetry employed for this shelxl refinement is uniquely defined
by the following loop, which should always be used as a source of
symmetry information in preference to the above space-group names.
They are only intended as comments.
;
_shelx_estimated_absorpt_t_min 0.727
_shelx_estimated_absorpt_t_max 0.804

loop_
_space_group_symop_operation_xyz
'x, y, z'
'-x+1/2, y+1/2, -z+1/2'
'-x, -y, -z'
'x-1/2, -y-1/2, z-1/2'

loop_
_atom_site_label
_atom_site_type_symbol
_atom_site_fract_x
_atom_site_fract_y
_atom_site_fract_z
_atom_site_U_iso_or_equiv
_atom_site_adp_type
_atom_site_occupancy
_atom_site_site_symmetry_order
_atom_site_calc_flag
_atom_site_refinement_flags_posn
_atom_site_refinement_flags_adp
C1 C 1.0538(5) 0.3314(4) 0.5828(4) 0.0468(12) Uani 1 1 d . .
C2 C 1.0162(5) 0.2384(4) 0.5937(4) 0.0550(14) Uani 1 1 d . .
H2 H 1.0587 0.1862 0.5741 0.066 Uiso 1 1 calc R U
C3 C 0.9141(5) 0.2218(3) 0.6341(4) 0.0534(14) Uani 1 1 d . .
H3 H 0.8889 0.1579 0.6413 0.064 Uiso 1 1 calc R U
C4 C 0.8486(4) 0.2969(3) 0.6642(3) 0.0377(10) Uani 1 1 d . .
C5 C 0.8884(5) 0.3915(3) 0.6502(4) 0.0588(15) Uani 1 1 d . .
H5 H 0.8450 0.4442 0.6679 0.071 Uiso 1 1 calc R U
C6 C 0.9906(5) 0.4085(4) 0.6106(4) 0.0608(16) Uani 1 1 d . .
H6 H 1.0165 0.4720 0.6028 0.073 Uiso 1 1 calc R U
C7 C 0.7387(4) 0.2789(3) 0.7063(3) 0.0371(10) Uani 1 1 d . .
C8 C 0.7048(5) 0.1779(3) 0.7117(4) 0.0499(13) Uani 1 1 d . .
C9 C 0.6714(5) 0.3501(3) 0.7360(4) 0.0427(11) Uani 1 1 d . .
H9 H 0.7041 0.4124 0.7318 0.051 Uiso 1 1 calc R U
C10 C 0.5575(4) 0.3482(3) 0.7733(4) 0.0411(11) Uani 1 1 d . .
C11 C 0.4876(4) 0.2657(3) 0.7871(4) 0.0409(11) Uani 1 1 d . .
H11 H 0.5170 0.2044 0.7751 0.049 Uiso 1 1 calc R U
C12 C 0.3760(4) 0.2727(3) 0.8181(3) 0.0371(10) Uani 1 1 d . .
C13 C 0.3286(4) 0.3635(3) 0.8381(4) 0.0405(11) Uani 1 1 d . .
C14 C 0.4008(5) 0.4460(3) 0.8275(4) 0.0491(13) Uani 1 1 d . .
H14 H 0.3745 0.5071 0.8429 0.059 Uiso 1 1 calc R U
C15 C 0.5100(5) 0.4380(3) 0.7946(4) 0.0494(13) Uani 1 1 d . .
H15 H 0.5539 0.4946 0.7862 0.059 Uiso 1 1 calc R U
C16 C 0.1775(4) 0.1974(3) 0.8815(4) 0.0380(10) Uani 1 1 d . .
C17 C 0.1101(5) 0.1226(3) 0.9108(4) 0.0520(13) Uani 1 1 d . .
H17 H 0.1318 0.0583 0.9019 0.062 Uiso 1 1 calc R U
C18 C 0.0111(6) 0.1419(4) 0.9530(5) 0.0676(16) Uani 1 1 d . .
H18 H -0.0345 0.0912 0.9719 0.081 Uiso 1 1 calc R U
C19 C -0.0190(5) 0.2369(4) 0.9667(5) 0.0624(16) Uani 1 1 d . .
H19 H -0.0867 0.2507 0.9940 0.075 Uiso 1 1 calc R U
C20 C 0.0496(5) 0.3122(3) 0.9408(4) 0.0513(13) Uani 1 1 d . .
H20 H 0.0296 0.3761 0.9532 0.062 Uiso 1 1 calc R U
C21 C 0.1487(4) 0.2949(3) 0.8961(4) 0.0404(11) Uani 1 1 d . .
C22 C 0.1546(6) 0.4729(4) 0.8640(5) 0.0682(17) Uani 1 1 d . .
H22A H 0.1703 0.5106 0.8097 0.082 Uiso 1 1 calc R U
H22B H 0.0589 0.4672 0.8494 0.082 Uiso 1 1 calc R U
C23 C 0.2118(7) 0.5260(4) 0.9616(6) 0.093(2) Uani 1 1 d . .
H23A H 0.1713 0.5893 0.9565 0.140 Uiso 1 1 calc R U
H23B H 0.1949 0.4899 1.0154 0.140 Uiso 1 1 calc R U
H23C H 0.3063 0.5333 0.9758 0.140 Uiso 1 1 calc R U
N1 N 0.6827(5) 0.0967(3) 0.7153(4) 0.0759(16) Uani 1 1 d . .
N2 N 0.2123(4) 0.3736(3) 0.8652(4) 0.0545(12) Uani 1 1 d . .
S1 S 0.29365(14) 0.16284(8) 0.82285(13) 0.0595(4) Uani 1 1 d . .
Br1 Br 1.19319(6) 0.35495(5) 0.52885(6) 0.0766(3) Uani 1 1 d . .

loop_
_atom_site_aniso_label
_atom_site_aniso_U_11
_atom_site_aniso_U_22
_atom_site_aniso_U_33
_atom_site_aniso_U_23
_atom_site_aniso_U_13
_atom_site_aniso_U_12
C1 0.041(3) 0.054(3) 0.050(3) -0.006(2) 0.022(2) 0.002(2)
C2 0.054(3) 0.043(3) 0.080(4) 0.004(3) 0.037(3) 0.014(2)
C3 0.060(3) 0.029(2) 0.082(4) 0.008(2) 0.038(3) 0.008(2)
C4 0.038(3) 0.033(2) 0.044(3) -0.002(2) 0.015(2) -0.0018(19)
C5 0.067(4) 0.033(2) 0.096(4) -0.009(3) 0.055(3) -0.002(2)
C6 0.072(4) 0.037(3) 0.094(4) -0.014(3) 0.054(3) -0.014(2)
C7 0.037(3) 0.032(2) 0.044(3) 0.0009(19) 0.016(2) 0.0000(19)
C8 0.053(3) 0.039(3) 0.073(4) 0.005(2) 0.041(3) 0.006(2)
C9 0.047(3) 0.033(2) 0.054(3) 0.000(2) 0.025(2) -0.003(2)
C10 0.038(3) 0.034(2) 0.055(3) -0.002(2) 0.020(2) 0.003(2)
C11 0.043(3) 0.026(2) 0.061(3) -0.003(2) 0.027(2) 0.0046(19)
C12 0.039(3) 0.027(2) 0.049(3) 0.0023(19) 0.019(2) 0.0013(18)
C13 0.042(3) 0.034(2) 0.054(3) -0.001(2) 0.027(2) 0.002(2)
C14 0.057(3) 0.028(2) 0.075(4) -0.003(2) 0.038(3) 0.003(2)
C15 0.055(3) 0.029(2) 0.078(4) 0.001(2) 0.040(3) -0.003(2)
C16 0.035(3) 0.036(2) 0.045(3) 0.000(2) 0.017(2) -0.0001(19)
C17 0.053(3) 0.033(2) 0.077(4) -0.002(2) 0.031(3) -0.002(2)
C18 0.063(4) 0.051(3) 0.104(5) 0.003(3) 0.049(4) -0.011(3)
C19 0.057(3) 0.055(3) 0.092(5) -0.003(3) 0.047(3) -0.003(3)
C20 0.049(3) 0.040(3) 0.076(4) 0.001(2) 0.036(3) 0.004(2)
C21 0.037(3) 0.038(2) 0.049(3) 0.001(2) 0.018(2) 0.001(2)
C22 0.072(4) 0.044(3) 0.105(5) 0.012(3) 0.053(4) 0.014(3)
C23 0.122(6) 0.058(4) 0.133(6) -0.033(4) 0.088(5) -0.016(4)
N1 0.095(4) 0.038(3) 0.123(5) 0.005(3) 0.074(4) 0.004(2)
N2 0.058(3) 0.032(2) 0.092(3) -0.001(2) 0.050(3) 0.0053(18)
S1 0.0672(9) 0.0294(6) 0.1029(12) -0.0134(6) 0.0567(9) -0.0068(6)
Br1 0.0625(4) 0.0794(4) 0.1093(6) -0.0065(4) 0.0575(4) -0.0046(3)

loop_
_atom_type_symbol
_atom_type_description
_atom_type_scat_dispersion_real
_atom_type_scat_dispersion_imag
_atom_type_scat_source
C C 0.0033 0.0016 'International Tables Vol C Tables 4.2.6.8 and 6.1.1.4'
H H 0.0000 0.0000 'International Tables Vol C Tables 4.2.6.8 and 6.1.1.4'
N N 0.0061 0.0033 'International Tables Vol C Tables 4.2.6.8 and 6.1.1.4'
S S 0.1246 0.1234 'International Tables Vol C Tables 4.2.6.8 and 6.1.1.4'
Br Br -0.2901 2.4595 'International Tables Vol C Tables 4.2.6.8 and 6.1.1.4'

loop_
_geom_angle_atom_site_label_1
_geom_angle_atom_site_label_2
_geom_angle_atom_site_label_3
_geom_angle
C2 C1 C6 120.5(4)
C2 C1 Br1 120.0(3)
C6 C1 Br1 119.5(4)
C1 C2 C3 119.5(4)
C1 C2 H2 120.3
C3 C2 H2 120.3
C4 C3 C2 122.1(4)
C4 C3 H3 118.9
C2 C3 H3 118.9
C3 C4 C5 116.8(4)
C3 C4 C7 121.9(4)
C5 C4 C7 121.3(4)
C6 C5 C4 121.4(4)
C6 C5 H5 119.3
C4 C5 H5 119.3
C1 C6 C5 119.7(5)
C1 C6 H6 120.1
C5 C6 H6 120.1
C9 C7 C8 121.2(4)
C9 C7 C4 123.9(4)
C8 C7 C4 114.9(4)
N1 C8 C7 177.2(5)
C7 C9 C10 132.3(4)
C7 C9 H9 113.8
C10 C9 H9 113.8
C15 C10 C11 116.3(4)
C15 C10 C9 117.0(4)
C11 C10 C9 126.6(4)
C12 C11 C10 121.9(4)
C12 C11 H11 119.1
C10 C11 H11 119.1
C11 C12 C13 121.1(4)
C11 C12 S1 115.9(3)
C13 C12 S1 122.9(3)
C14 C13 C12 117.2(4)
C14 C13 N2 120.1(4)
C12 C13 N2 122.7(4)
C15 C14 C13 121.0(4)
C15 C14 H14 119.5
C13 C14 H14 119.5
C14 C15 C10 122.5(4)
C14 C15 H15 118.8
C10 C15 H15 118.8
C17 C16 C21 120.7(4)
C17 C16 S1 116.2(3)
C21 C16 S1 123.1(3)
C18 C17 C16 121.0(5)
C18 C17 H17 119.5
C16 C17 H17 119.5
C19 C18 C17 118.9(5)
C19 C18 H18 120.6
C17 C18 H18 120.6
C18 C19 C20 120.9(5)
C18 C19 H19 119.6
C20 C19 H19 119.6
C19 C20 C21 121.5(5)
C19 C20 H20 119.3
C21 C20 H20 119.3
C20 C21 C16 117.0(4)
C20 C21 N2 120.2(4)
C16 C21 N2 122.8(4)
C23 C22 N2 113.0(5)
C23 C22 H22A 109.0
N2 C22 H22A 109.0
C23 C22 H22B 109.0
N2 C22 H22B 109.0
H22A C22 H22B 107.8
C22 C23 H23A 109.5
C22 C23 H23B 109.5
H23A C23 H23B 109.5
C22 C23 H23C 109.5
H23A C23 H23C 109.5
H23B C23 H23C 109.5
C13 N2 C21 123.3(4)
C13 N2 C22 118.6(4)
C21 N2 C22 118.1(4)
C16 S1 C12 102.5(2)

loop_
_geom_bond_atom_site_label_1
_geom_bond_atom_site_label_2
_geom_bond_distance
C1 C2 1.358(7)
C1 C6 1.371(6)
C1 Br1 1.881(5)
C2 C3 1.385(7)
C2 H2 0.9300
C3 C4 1.377(6)
C3 H3 0.9300
C4 C5 1.396(6)
C4 C7 1.478(6)
C5 C6 1.378(6)
C5 H5 0.9300
C6 H6 0.9300
C7 C9 1.347(6)
C7 C8 1.439(6)
C8 N1 1.141(6)
C9 C10 1.455(6)
C9 H9 0.9300
C10 C15 1.397(6)
C10 C11 1.398(6)
C11 C12 1.382(6)
C11 H11 0.9300
C12 C13 1.402(6)
C12 S1 1.751(4)
C13 C14 1.398(6)
C13 N2 1.403(5)
C14 C15 1.374(6)
C14 H14 0.9300
C15 H15 0.9300
C16 C17 1.382(6)
C16 C21 1.400(6)
C16 S1 1.741(4)
C17 C18 1.378(7)
C17 H17 0.9300
C18 C19 1.369(7)
C18 H18 0.9300
C19 C20 1.373(7)
C19 H19 0.9300
C20 C21 1.397(6)
C20 H20 0.9300
C21 N2 1.409(6)
C22 C23 1.486(8)
C22 N2 1.490(6)
C22 H22A 0.9700
C22 H22B 0.9700
C23 H23A 0.9600
C23 H23B 0.9600
C23 H23C 0.9600

loop_
_geom_hbond_atom_site_label_D
_geom_hbond_atom_site_label_H
_geom_hbond_atom_site_label_A
_geom_hbond_distance_DH
_geom_hbond_distance_HA
_geom_hbond_distance_DA
_geom_hbond_angle_DHA
_geom_hbond_site_symmetry_A
C11 H11 N1 0.93 2.62 3.453(6) 149.6 .
C22 H22A S1 0.97 2.89 3.835(6) 165.9 2_556

loop_
_geom_torsion_atom_site_label_1
_geom_torsion_atom_site_label_2
_geom_torsion_atom_site_label_3
_geom_torsion_atom_site_label_4
_geom_torsion
C6 C1 C2 C3 -0.7(9)
Br1 C1 C2 C3 179.6(4)
C1 C2 C3 C4 0.0(9)
C2 C3 C4 C5 1.2(8)
C2 C3 C4 C7 179.3(5)
C3 C4 C5 C6 -1.6(8)
C7 C4 C5 C6 -179.8(5)
C2 C1 C6 C5 0.2(9)
Br1 C1 C6 C5 180.0(4)
C4 C5 C6 C1 1.0(9)
C3 C4 C7 C9 -179.6(5)
C5 C4 C7 C9 -1.5(8)
C3 C4 C7 C8 -0.9(7)
C5 C4 C7 C8 177.2(5)
C8 C7 C9 C10 -2.5(9)
C4 C7 C9 C10 176.0(5)
C7 C9 C10 C15 -178.1(5)
C7 C9 C10 C11 -0.2(9)
C15 C10 C11 C12 1.3(7)
C9 C10 C11 C12 -176.6(5)
C10 C11 C12 C13 -0.6(7)
C10 C11 C12 S1 175.6(4)
C11 C12 C13 C14 -1.4(7)
S1 C12 C13 C14 -177.3(4)
C11 C12 C13 N2 177.0(5)
S1 C12 C13 N2 1.1(7)
C12 C13 C14 C15 2.8(8)
N2 C13 C14 C15 -175.7(5)
C13 C14 C15 C10 -2.1(8)
C11 C10 C15 C14 0.0(8)
C9 C10 C15 C14 178.1(5)
C21 C16 C17 C18 1.3(8)
S1 C16 C17 C18 -176.6(5)
C16 C17 C18 C19 -0.7(9)
C17 C18 C19 C20 -1.2(10)
C18 C19 C20 C21 2.4(9)
C19 C20 C21 C16 -1.7(8)
C19 C20 C21 N2 176.6(5)
C17 C16 C21 C20 -0.1(7)
S1 C16 C21 C20 177.6(4)
C17 C16 C21 N2 -178.4(5)
S1 C16 C21 N2 -0.7(7)
C14 C13 N2 C21 -167.5(5)
C12 C13 N2 C21 14.0(8)
C14 C13 N2 C22 10.9(7)
C12 C13 N2 C22 -167.5(5)
C20 C21 N2 C13 167.4(5)
C16 C21 N2 C13 -14.4(8)
C20 C21 N2 C22 -11.0(7)
C16 C21 N2 C22 167.2(5)
C23 C22 N2 C13 -87.8(6)
C23 C22 N2 C21 90.8(6)
C17 C16 S1 C12 -170.1(4)
C21 C16 S1 C12 12.1(5)
C11 C12 S1 C16 171.6(4)
C13 C12 S1 C16 -12.3(5)
